data_4118361
loop_
_publ_author_name
'Ang\'elique Ferry'
'Xavier Guinchard'
'Pascal Retailleau'
'David Crich'

_publ_contact_author_address
;Centre de Recherches de Gif
Institut de Chimie des Substances Naturelles-CNRS
1 avenue de la Terrasse
91198 Gif sur Yvette
France
;
_publ_contact_author_email xavier.guinchard@icsn.cnrs-gif.fr
_publ_contact_author_fax +33169077247
_publ_contact_author_name 'Guinchard, Xavier'
_publ_contact_author_phone +33169823011
_publ_section_title
;
 Synthesis, Characterization, and Coupling Reactions of Six-Membered
 Cyclic P-Chiral Ammonium Phosphonite-Boranes; Reactive H-Phosphinate
 Equivalents for the Stereoselective Synthesis of Glycomimetics
;
_journal_name_full 'Journal of the American Chemical Society'
_journal_page_first 12289
_journal_page_last 12301
_journal_paper_doi 10.1021/ja305104b
_journal_volume 134
_journal_year 2012
_chemical_formula_moiety 'C24 H29 O9 P'
_chemical_formula_sum 'C24 H29 O9 P'
_chemical_formula_weight 492.44
_chemical_name_systematic
; 
((2R,3R,4S,5S,6R)-3-acetoxy-4,5-bis(benzyloxy)-2-methoxy-2-oxido-
1,2-oxaphosphinan-6yl)methyl acetate 
;
_space_group_IT_number 154
_symmetry_cell_setting trigonal
_symmetry_space_group_name_Hall 'P 32 2"'
_symmetry_space_group_name_H-M 'P 32 2 1'
_atom_sites_solution_hydrogens geom
_atom_sites_solution_primary direct
_atom_sites_solution_secondary difmap
_audit_creation_method SHELXL-97
_cell_angle_alpha 90.00
_cell_angle_beta 90.00
_cell_angle_gamma 120.00
_cell_formula_units_Z 6
_cell_length_a 10.583(7)
_cell_length_b 10.583(7)
_cell_length_c 39.571(6)
_cell_measurement_temperature 293(2)
_cell_volume 3838(4)
_computing_cell_refinement 'CrystalClear-SM Expert 2.0 r4 (Rigaku, 2009)'
_computing_data_collection 'CrystalClear-SM Expert 2.0 r4 (Rigaku, 2009)'
_computing_data_reduction 'CrystalClear-SM Expert 2.0 r4 (Rigaku, 2009)'
_computing_molecular_graphics 'PLATON (Spek, 2003)'
_computing_publication_material 'SHELXL97 (Sheldrick, 2008)'
_computing_structure_refinement 'SHELXL97 (Sheldrick, 2008); CRYSTALBUILDER (Welter, 2006)'
_computing_structure_solution 'SHELXS97 (Sheldrick, 2008)'
_diffrn_ambient_temperature 293(2)
_diffrn_detector_type 'RAPID II large area curved imaging plate detector '
_diffrn_measured_fraction_theta_full 0.995
_diffrn_measured_fraction_theta_max 0.995
_diffrn_measurement_details
;
scan:
    Number of images: 36
               Slice: 20.0000 - 200.0000
         Image width: 5.0000
            Exp time: 180.0000
       Rotation axis: Omega
               Omega: 0.0000
                 Chi: 0.0000
                 Phi: 90.0000
                 XTD: 127.4000
              2theta: 0.0000
scan:
    Number of images: 36
               Slice: 20.0000 - 200.0000
         Image width: 5.0000
            Exp time: 180.0000
       Rotation axis: Omega
               Omega: 0.0000
                 Chi: 54.0000
                 Phi: 270.0000
                 XTD: 127.4000
              2theta: 0.0000
scan:
    Number of images: 33
               Slice: 20.0000 - 185.0000
         Image width: 5.0000
            Exp time: 180.0000
       Rotation axis: Omega
               Omega: 0.0000
                 Chi: 54.0000
                 Phi: 0.0000
                 XTD: 127.4000
              2theta: 0.0000
scan:
    Number of images: 33
               Slice: 20.0000 - 185.0000
         Image width: 5.0000
            Exp time: 180.0000
       Rotation axis: Omega
               Omega: 0.0000
                 Chi: 54.0000
                 Phi: 180.0000
                 XTD: 127.4000
              2theta: 0.0000
scan:
    Number of images: 32
               Slice: 20.0000 - 184.0000
         Image width: 5.0000
            Exp time: 180.0000
       Rotation axis: Omega
               Omega: 0.0000
                 Chi: 54.0000
                 Phi: 90.0000
                 XTD: 127.4000
              2theta: 0.0000

;
_diffrn_measurement_device_type 'Rigaku rapid II RAXIS conversion'
_diffrn_measurement_method 'profile data from \w-scans'
_diffrn_orient_matrix_type FS_PROCESS
_diffrn_orient_matrix_UB_11 0.097445
_diffrn_orient_matrix_UB_12 0.007377
_diffrn_orient_matrix_UB_13 -0.001052
_diffrn_orient_matrix_UB_21 -0.027148
_diffrn_orient_matrix_UB_22 -0.068410
_diffrn_orient_matrix_UB_23 0.019651
_diffrn_orient_matrix_UB_31 -0.039528
_diffrn_orient_matrix_UB_32 -0.084029
_diffrn_orient_matrix_UB_33 -0.016091
_diffrn_radiation_monochromator graphite
_diffrn_radiation_source 'fine-focus sealed tube'
_diffrn_radiation_type CuK\a
_diffrn_radiation_wavelength 1.54187
_diffrn_reflns_av_R_equivalents 0.0645
_diffrn_reflns_av_sigmaI/netI 0.0511
_diffrn_reflns_limit_h_max 10
_diffrn_reflns_limit_h_min -10
_diffrn_reflns_limit_k_max 10
_diffrn_reflns_limit_k_min -10
_diffrn_reflns_limit_l_max 39
_diffrn_reflns_limit_l_min -36
_diffrn_reflns_number 16978
_diffrn_reflns_theta_full 50.00
_diffrn_reflns_theta_max 50.00
_diffrn_reflns_theta_min 6.58
_exptl_absorpt_coefficient_mu 1.345
_exptl_absorpt_correction_T_max 1.000
_exptl_absorpt_correction_T_min 0.744
_exptl_absorpt_correction_type multi-scan
_exptl_absorpt_process_details 'FS_ABSCOR (Rigaku, 2009)'
_exptl_crystal_colour 'pale yellow'
_exptl_crystal_density_diffrn 1.187
_exptl_crystal_description cube
_exptl_crystal_F_000 1422
_exptl_crystal_size_max 0.30
_exptl_crystal_size_mid 0.28
_exptl_crystal_size_min 0.25
_refine_diff_density_max 0.247
_refine_diff_density_min -0.259
_refine_diff_density_rms 0.068
_refine_ls_abs_structure_details 'Flack H D (1983), Acta Cryst. A39, 876-881;1051 Bijvoet pairs'
_refine_ls_abs_structure_Flack 0.08(8)
_refine_ls_extinction_coef 0.0065(9)
_refine_ls_extinction_expression Fc^*^=kFc[1+0.001xFc^2^\l^3^/sin(2\q)]^-1/4^
_refine_ls_extinction_method SHELXL
_refine_ls_goodness_of_fit_ref 1.085
_refine_ls_hydrogen_treatment constr
_refine_ls_matrix_type full
_refine_ls_number_parameters 350
_refine_ls_number_reflns 2639
_refine_ls_number_restraints 65
_refine_ls_restrained_S_all 1.089
_refine_ls_R_factor_all 0.1010
_refine_ls_R_factor_gt 0.0838
_refine_ls_shift/su_max 0.001
_refine_ls_shift/su_mean 0.000
_refine_ls_structure_factor_coef Fsqd
_refine_ls_weighting_details 'calc w=1/[\s^2^(Fo^2^)+(0.1350P)^2^+2.0279P] where P=(Fo^2^+2Fc^2^)/3'
_refine_ls_weighting_scheme calc
_refine_ls_wR_factor_gt 0.2151
_refine_ls_wR_factor_ref 0.2348
_reflns_number_gt 2045
_reflns_number_total 2639
_reflns_threshold_expression >2sigma(I)
_cod_data_source_file ja305104b_si_002_4.cif
_cod_data_source_block 8m\a
_cod_database_code 4118361

loop_
_symmetry_equiv_pos_as_xyz
'x, y, z'
'-y, x-y, z+2/3'
'-x+y, -x, z+1/3'
'x-y, -y, -z+1/3'
'-x, -x+y, -z+2/3'
'y, x, -z'

loop_
_atom_site_label
_atom_site_type_symbol
_atom_site_fract_x
_atom_site_fract_y
_atom_site_fract_z
_atom_site_U_iso_or_equiv
_atom_site_adp_type
_atom_site_occupancy
_atom_site_symmetry_multiplicity
_atom_site_calc_flag
_atom_site_refinement_flags
_atom_site_disorder_assembly
_atom_site_disorder_group
P1 P 0.5831(3) 0.1090(3) 0.36877(6) 0.1010(9) Uani 1 1 d . . .
O1 O 0.6023(7) -0.0216(7) 0.38020(14) 0.1135(19) Uani 1 1 d . . .
O2 O 0.6609(7) 0.1867(7) 0.33866(14) 0.1140(19) Uani 1 1 d . . .
O3 O 0.4156(7) 0.0485(8) 0.36372(13) 0.120(2) Uani 1 1 d . B .
O6 O 0.2587(6) -0.0402(7) 0.44892(15) 0.1086(19) Uani 1 1 d . . .
O7 O 0.5240(7) 0.2050(7) 0.46394(14) 0.1056(18) Uani 1 1 d . . .
O8 O 0.6076(7) 0.3348(8) 0.40015(15) 0.1095(18) Uani 1 1 d . . .
O9 O 0.8284(12) 0.4795(10) 0.4169(3) 0.211(5) Uani 1 1 d . . .
C23 C 0.6974(15) 0.5875(13) 0.3954(3) 0.160(5) Uani 1 1 d . . .
H23A H 0.7302 0.6590 0.4131 0.240 Uiso 1 1 calc R . .
H23B H 0.5954 0.5506 0.3913 0.240 Uiso 1 1 calc R . .
H23C H 0.7515 0.6318 0.3751 0.240 Uiso 1 1 calc R . .
C1 C 0.6166(9) 0.2038(10) 0.40731(19) 0.094(2) Uani 1 1 d . . .
H1 H 0.7152 0.2324 0.4152 0.113 Uiso 1 1 calc R . .
C2 C 0.5069(10) 0.1205(10) 0.4354(2) 0.094(2) Uani 1 1 d . . .
H2 H 0.5201 0.0389 0.4423 0.113 Uiso 1 1 calc R . .
C3 C 0.3524(10) 0.0592(10) 0.4239(2) 0.099(2) Uani 1 1 d . B .
H3 H 0.3300 0.1377 0.4204 0.119 Uiso 1 1 calc R . .
C4 C 0.3159(10) -0.0373(12) 0.3914(2) 0.128(4) Uani 1 1 d D . .
H41 H 0.3130 -0.1301 0.3954 0.154 Uiso 0.50 1 calc PR A 1
H42 H 0.3592 -0.0969 0.3977 0.154 Uiso 0.50 1 calc PR A 2
C8 C 0.1802(12) 0.0109(11) 0.4678(3) 0.125(3) Uani 1 1 d . . .
H8A H 0.1228 0.0349 0.4528 0.150 Uiso 1 1 calc R . .
H8B H 0.2472 0.0983 0.4801 0.150 Uiso 1 1 calc R . .
C9 C 0.0798(13) -0.1092(11) 0.4925(3) 0.103(3) Uani 1 1 d . . .
C10 C 0.1047(15) -0.0977(13) 0.5258(3) 0.126(3) Uani 1 1 d . . .
H10 H 0.1887 -0.0170 0.5339 0.151 Uiso 1 1 calc R . .
C11 C 0.011(2) -0.200(2) 0.5484(3) 0.136(4) Uani 1 1 d . . .
H11 H 0.0302 -0.1897 0.5715 0.163 Uiso 1 1 calc R . .
C12 C -0.109(2) -0.317(2) 0.5361(5) 0.144(5) Uani 1 1 d . . .
H12 H -0.1766 -0.3850 0.5509 0.173 Uiso 1 1 calc R . .
C13 C -0.1332(14) -0.3361(15) 0.5014(5) 0.146(4) Uani 1 1 d . . .
H13 H -0.2131 -0.4202 0.4930 0.175 Uiso 1 1 calc R . .
C14 C -0.0389(14) -0.2311(15) 0.4801(3) 0.122(3) Uani 1 1 d . . .
H14 H -0.0551 -0.2422 0.4569 0.146 Uiso 1 1 calc R . .
C15 C 0.6047(14) 0.1959(14) 0.4917(2) 0.146(4) Uani 1 1 d . . .
H15A H 0.7081 0.2597 0.4876 0.175 Uiso 1 1 calc R . .
H15B H 0.5865 0.0969 0.4936 0.175 Uiso 1 1 calc R . .
C16 C 0.5637(11) 0.2383(11) 0.5236(2) 0.108(3) Uani 1 1 d . . .
C17 C 0.4945(14) 0.3235(12) 0.5242(3) 0.141(4) Uani 1 1 d . . .
H17 H 0.4747 0.3552 0.5040 0.169 Uiso 1 1 calc R . .
C18 C 0.4565(13) 0.3598(14) 0.5543(3) 0.149(4) Uani 1 1 d . . .
H18 H 0.4074 0.4122 0.5544 0.179 Uiso 1 1 calc R . .
C19 C 0.4913(19) 0.3183(16) 0.5846(3) 0.171(6) Uani 1 1 d . . .
H19 H 0.4705 0.3471 0.6050 0.205 Uiso 1 1 calc R . .
C20 C 0.556(2) 0.235(2) 0.5840(3) 0.212(8) Uani 1 1 d . . .
H20 H 0.5709 0.2001 0.6043 0.254 Uiso 1 1 calc R . .
C21 C 0.5996(15) 0.2029(14) 0.5545(3) 0.154(4) Uani 1 1 d . . .
H21 H 0.6544 0.1563 0.5550 0.184 Uiso 1 1 calc R . .
C22 C 0.7213(17) 0.4627(16) 0.4059(3) 0.137(4) Uani 1 1 d . . .
C24 C 0.5796(13) -0.1388(12) 0.3563(2) 0.135(4) Uani 1 1 d . . .
H24A H 0.5948 -0.2100 0.3678 0.203 Uiso 1 1 calc R . .
H24B H 0.6476 -0.0977 0.3379 0.203 Uiso 1 1 calc R . .
H24C H 0.4818 -0.1846 0.3476 0.203 Uiso 1 1 calc R . .
C5 C 0.1666(14) -0.0573(16) 0.3783(4) 0.092(5) Uani 0.50 1 d PDU B 1
H5A H 0.1482 -0.1003 0.3560 0.110 Uiso 0.50 1 calc PR B 1
H5B H 0.0896 -0.1262 0.3931 0.110 Uiso 0.50 1 calc PR B 1
O4 O 0.1578(10) 0.0737(11) 0.3767(3) 0.094(3) Uani 0.50 1 d PD B 1
C6 C 0.034(2) 0.0554(15) 0.3708(5) 0.121(6) Uani 0.50 1 d PD B 1
C7 C 0.029(2) 0.194(2) 0.3651(7) 0.182(12) Uani 0.50 1 d PD B 1
H7A H 0.1218 0.2768 0.3703 0.273 Uiso 0.50 1 calc PR B 1
H7B H -0.0447 0.1936 0.3794 0.273 Uiso 0.50 1 calc PR B 1
H7C H 0.0049 0.1987 0.3419 0.273 Uiso 0.50 1 calc PR B 1
O5 O -0.0763(14) -0.0663(18) 0.3670(5) 0.174(7) Uani 0.50 1 d PD B 1
C25 C 0.1639(19) -0.161(2) 0.3780(7) 0.172(8) Uani 0.50 1 d PDU B 2
H25A H 0.1011 -0.2029 0.3975 0.206 Uiso 0.50 1 calc PR B 2
H25B H 0.1224 -0.1137 0.3646 0.206 Uiso 0.50 1 calc PR B 2
O24 O 0.1541(17) -0.2793(19) 0.3583(4) 0.196(6) Uani 0.50 1 d PDU B 2
C26 C 0.029(3) -0.372(3) 0.3493(7) 0.234(10) Uani 0.50 1 d PDU . 2
C27 C -0.085(3) -0.326(3) 0.3534(8) 0.217(10) Uani 0.50 1 d PDU C 2
H27A H -0.0679 -0.2731 0.3741 0.325 Uiso 0.50 1 calc PR C 2
H27B H -0.1805 -0.4117 0.3540 0.325 Uiso 0.50 1 calc PR C 2
H27C H -0.0792 -0.2658 0.3348 0.325 Uiso 0.50 1 calc PR C 2
O25 O 0.0000 -0.4846(18) 0.3333 0.295(9) Uani 1 2 d SDU . 2

loop_
_atom_site_aniso_label
_atom_site_aniso_U_11
_atom_site_aniso_U_22
_atom_site_aniso_U_33
_atom_site_aniso_U_23
_atom_site_aniso_U_13
_atom_site_aniso_U_12
P1 0.1038(17) 0.135(2) 0.0760(16) -0.0021(14) -0.0003(13) 0.0681(16)
O1 0.150(5) 0.118(4) 0.090(4) -0.009(3) -0.011(3) 0.080(4)
O2 0.122(4) 0.146(5) 0.080(4) 0.017(3) 0.020(3) 0.071(4)
O3 0.109(4) 0.174(6) 0.068(3) -0.009(4) -0.010(3) 0.063(4)
O6 0.121(4) 0.121(4) 0.109(4) 0.016(4) 0.032(4) 0.079(4)
O7 0.143(5) 0.138(5) 0.067(3) -0.007(3) -0.003(3) 0.094(4)
O8 0.108(5) 0.115(5) 0.116(4) 0.006(4) 0.008(4) 0.064(4)
O9 0.172(9) 0.130(7) 0.327(14) -0.028(7) -0.087(9) 0.072(6)
C23 0.174(11) 0.145(10) 0.187(11) 0.017(8) 0.018(9) 0.099(9)
C1 0.101(6) 0.122(7) 0.081(5) 0.008(5) 0.003(5) 0.072(5)
C2 0.120(7) 0.123(6) 0.064(5) 0.000(5) 0.006(5) 0.080(6)
C3 0.112(7) 0.112(6) 0.084(6) 0.010(5) 0.005(5) 0.065(6)
C4 0.105(7) 0.151(9) 0.086(6) 0.003(6) 0.012(6) 0.032(6)
C8 0.153(9) 0.130(8) 0.123(7) 0.019(6) 0.045(7) 0.093(7)
C9 0.130(8) 0.110(7) 0.095(8) 0.020(6) 0.034(6) 0.080(7)
C10 0.177(11) 0.134(9) 0.110(9) 0.004(8) 0.009(8) 0.110(9)
C11 0.172(12) 0.166(12) 0.108(9) 0.012(10) 0.016(10) 0.114(11)
C12 0.151(12) 0.161(13) 0.157(14) 0.071(11) 0.059(11) 0.106(11)
C13 0.123(9) 0.140(10) 0.197(15) 0.031(11) 0.032(11) 0.082(8)
C14 0.118(8) 0.128(8) 0.127(9) 0.020(8) 0.005(7) 0.067(7)
C15 0.194(11) 0.227(12) 0.092(7) -0.044(7) -0.027(7) 0.162(11)
C16 0.136(8) 0.132(7) 0.079(6) -0.020(5) -0.025(5) 0.085(6)
C17 0.212(12) 0.150(9) 0.112(8) -0.015(7) 0.020(7) 0.130(9)
C18 0.173(10) 0.194(12) 0.124(9) -0.066(9) -0.007(8) 0.124(10)
C19 0.269(18) 0.176(12) 0.087(9) -0.023(8) 0.018(9) 0.126(12)
C20 0.39(3) 0.268(18) 0.078(8) -0.013(10) 0.007(11) 0.24(2)
C21 0.212(13) 0.185(12) 0.115(9) -0.010(8) -0.015(8) 0.138(11)
C22 0.116(9) 0.145(11) 0.163(11) -0.012(8) -0.016(8) 0.076(9)
C24 0.175(10) 0.154(9) 0.108(7) -0.035(7) -0.011(7) 0.106(8)
C5 0.078(9) 0.099(12) 0.089(10) 0.009(9) 0.008(8) 0.038(9)
O4 0.050(6) 0.096(7) 0.131(9) 0.013(6) -0.017(6) 0.033(5)
C6 0.126(19) 0.125(17) 0.100(14) 0.020(13) 0.015(13) 0.055(16)
C7 0.083(13) 0.16(2) 0.31(3) 0.09(2) 0.025(17) 0.066(13)
O5 0.075(8) 0.137(12) 0.29(2) -0.015(13) -0.005(11) 0.039(8)
C25 0.142(12) 0.196(14) 0.156(13) 0.019(11) -0.003(11) 0.068(11)
O24 0.194(13) 0.224(15) 0.155(14) 0.020(11) 0.025(12) 0.093(12)
C26 0.228(15) 0.222(16) 0.228(19) -0.013(13) -0.020(15) 0.095(11)
C27 0.193(15) 0.226(18) 0.197(19) 0.032(15) 0.000(15) 0.079(14)
O25 0.32(2) 0.269(13) 0.31(2) -0.045(8) -0.090(16) 0.161(11)

loop_
_atom_type_symbol
_atom_type_description
_atom_type_scat_dispersion_real
_atom_type_scat_dispersion_imag
_atom_type_scat_source
C C 0.0181 0.0091 'International Tables Vol C Tables 4.2.6.8 and 6.1.1.4'
H H 0.0000 0.0000 'International Tables Vol C Tables 4.2.6.8 and 6.1.1.4'
O O 0.0492 0.0322 'International Tables Vol C Tables 4.2.6.8 and 6.1.1.4'
P P 0.2955 0.4335 'International Tables Vol C Tables 4.2.6.8 and 6.1.1.4'

loop_
_geom_angle_atom_site_label_1
_geom_angle_atom_site_label_2
_geom_angle_atom_site_label_3
_geom_angle
_geom_angle_site_symmetry_1
_geom_angle_site_symmetry_3
O2 P1 O1 116.9(4) . .
O2 P1 O3 109.5(3) . .
O1 P1 O3 107.2(4) . .
O2 P1 C1 119.6(4) . .
O1 P1 C1 100.1(4) . .
O3 P1 C1 102.0(4) . .
C24 O1 P1 121.2(5) . .
C4 O3 P1 118.2(5) . .
C8 O6 C3 114.2(7) . .
C2 O7 C15 118.1(6) . .
C22 O8 C1 119.0(8) . .
C22 C23 H23A 109.5 . .
C22 C23 H23B 109.5 . .
H23A C23 H23B 109.5 . .
C22 C23 H23C 109.5 . .
H23A C23 H23C 109.5 . .
H23B C23 H23C 109.5 . .
O8 C1 C2 107.2(6) . .
O8 C1 P1 106.4(5) . .
C2 C1 P1 114.9(6) . .
O8 C1 H1 109.4 . .
C2 C1 H1 109.4 . .
P1 C1 H1 109.4 . .
O7 C2 C3 106.6(6) . .
O7 C2 C1 113.7(7) . .
C3 C2 C1 112.4(6) . .
O7 C2 H2 108.0 . .
C3 C2 H2 108.0 . .
C1 C2 H2 108.0 . .
O6 C3 C2 108.5(6) . .
O6 C3 C4 103.6(7) . .
C2 C3 C4 113.0(7) . .
O6 C3 H3 110.5 . .
C2 C3 H3 110.5 . .
C4 C3 H3 110.5 . .
O3 C4 C3 109.9(8) . .
O3 C4 C25 112.5(13) . .
C3 C4 C25 129.3(13) . .
O3 C4 C5 101.6(9) . .
C3 C4 C5 105.1(10) . .
C25 C4 C5 40.2(11) . .
O3 C4 H41 113.1 . .
C3 C4 H41 113.1 . .
C25 C4 H41 73.5 . .
C5 C4 H41 113.1 . .
O3 C4 H42 99.5 . .
C3 C4 H42 99.5 . .
C25 C4 H42 99.5 . .
C5 C4 H42 139.4 . .
H41 C4 H42 26.3 . .
O6 C8 C9 108.4(7) . .
O6 C8 H8A 110.0 . .
C9 C8 H8A 110.0 . .
O6 C8 H8B 110.0 . .
C9 C8 H8B 110.0 . .
H8A C8 H8B 108.4 . .
C10 C9 C14 119.0(10) . .
C10 C9 C8 122.0(12) . .
C14 C9 C8 119.0(11) . .
C9 C10 C11 122.6(13) . .
C9 C10 H10 118.7 . .
C11 C10 H10 118.7 . .
C12 C11 C10 117.7(13) . .
C12 C11 H11 121.2 . .
C10 C11 H11 121.2 . .
C11 C12 C13 121.0(13) . .
C11 C12 H12 119.5 . .
C13 C12 H12 119.5 . .
C14 C13 C12 119.0(14) . .
C14 C13 H13 120.5 . .
C12 C13 H13 120.5 . .
C13 C14 C9 120.4(12) . .
C13 C14 H14 119.8 . .
C9 C14 H14 119.8 . .
O7 C15 C16 111.2(8) . .
O7 C15 H15A 109.4 . .
C16 C15 H15A 109.4 . .
O7 C15 H15B 109.4 . .
C16 C15 H15B 109.4 . .
H15A C15 H15B 108.0 . .
C21 C16 C17 117.1(10) . .
C21 C16 C15 120.7(9) . .
C17 C16 C15 122.1(9) . .
C18 C17 C16 120.6(11) . .
C18 C17 H17 119.7 . .
C16 C17 H17 119.7 . .
C17 C18 C19 120.0(11) . .
C17 C18 H18 120.0 . .
C19 C18 H18 120.0 . .
C20 C19 C18 119.5(11) . .
C20 C19 H19 120.3 . .
C18 C19 H19 120.3 . .
C19 C20 C21 121.4(13) . .
C19 C20 H20 119.3 . .
C21 C20 H20 119.3 . .
C20 C21 C16 121.0(12) . .
C20 C21 H21 119.5 . .
C16 C21 H21 119.5 . .
O9 C22 O8 123.8(12) . .
O9 C22 C23 123.5(14) . .
O8 C22 C23 112.7(12) . .
O1 C24 H24A 109.5 . .
O1 C24 H24B 109.5 . .
H24A C24 H24B 109.5 . .
O1 C24 H24C 109.5 . .
H24A C24 H24C 109.5 . .
H24B C24 H24C 109.5 . .
O4 C5 C4 115.5(12) . .
O4 C5 H5A 108.4 . .
C4 C5 H5A 108.4 . .
O4 C5 H5B 108.4 . .
C4 C5 H5B 108.4 . .
H5A C5 H5B 107.5 . .
C6 O4 C5 115.4(9) . .
O4 C6 O5 123.8(14) . .
O4 C6 C7 115.2(12) . .
O5 C6 C7 120.8(19) . .
C6 C7 H7A 109.5 . .
C6 C7 H7B 109.5 . .
H7A C7 H7B 109.5 . .
C6 C7 H7C 109.5 . .
H7A C7 H7C 109.5 . .
H7B C7 H7C 109.5 . .
O24 C25 C4 120.3(17) . .
O24 C25 H25A 107.2 . .
C4 C25 H25A 107.2 . .
O24 C25 H25B 107.2 . .
C4 C25 H25B 107.2 . .
H25A C25 H25B 106.9 . .
C26 O24 C25 115.3(9) . .
O24 C26 O25 123.6(14) . .
O24 C26 C26 128(3) . 5
O25 C26 C26 56.7(14) . 5
O24 C26 C27 115.0(12) . .
O25 C26 C27 121(2) . .
C26 C26 C27 80.5(18) 5 .
O24 C26 C27 79(2) . 5
O25 C26 C27 99.0(19) . 5
C26 C26 C27 53.2(14) 5 5
C27 C26 C27 82(2) . 5
C26 C27 H27A 109.5 . .
C26 C27 H27B 109.5 . .
H27A C27 H27B 109.5 . .
C26 C27 H27C 109.5 . .
H27A C27 H27C 109.5 . .
H27B C27 H27C 109.5 . .
C26 O25 C26 67(3) 5 .

loop_
_geom_bond_atom_site_label_1
_geom_bond_atom_site_label_2
_geom_bond_distance
_geom_bond_site_symmetry_2
P1 O2 1.448(6) .
P1 O1 1.562(7) .
P1 O3 1.567(6) .
P1 C1 1.761(8) .
O1 C24 1.482(10) .
O3 C4 1.475(11) .
O6 C8 1.411(10) .
O6 C3 1.424(10) .
O7 C2 1.396(9) .
O7 C15 1.422(10) .
O8 C22 1.304(14) .
O8 C1 1.464(10) .
O9 C22 1.143(13) .
C23 C22 1.522(16) .
C23 H23A 0.9600 .
C23 H23B 0.9600 .
C23 H23C 0.9600 .
C1 C2 1.527(11) .
C1 H1 0.9800 .
C2 C3 1.496(12) .
C2 H2 0.9800 .
C3 C4 1.568(13) .
C3 H3 0.9800 .
C4 C25 1.572(15) .
C4 C5 1.572(14) .
C4 H41 0.9800 .
C4 H42 0.9800 .
C8 C9 1.533(13) .
C8 H8A 0.9700 .
C8 H8B 0.9700 .
C9 C10 1.337(13) .
C9 C14 1.364(14) .
C10 C11 1.375(17) .
C10 H10 0.9300 .
C11 C12 1.341(17) .
C11 H11 0.9300 .
C12 C13 1.393(17) .
C12 H12 0.9300 .
C13 C14 1.353(16) .
C13 H13 0.9300 .
C14 H14 0.9300 .
C15 C16 1.476(12) .
C15 H15A 0.9700 .
C15 H15B 0.9700 .
C16 C21 1.386(13) .
C16 C17 1.418(13) .
C17 C18 1.372(14) .
C17 H17 0.9300 .
C18 C19 1.388(16) .
C18 H18 0.9300 .
C19 C20 1.355(18) .
C19 H19 0.9300 .
C20 C21 1.364(16) .
C20 H20 0.9300 .
C21 H21 0.9300 .
C24 H24A 0.9600 .
C24 H24B 0.9600 .
C24 H24C 0.9600 .
C5 O4 1.437(15) .
C5 H5A 0.9700 .
C5 H5B 0.9700 .
O4 C6 1.24(2) .
C6 O5 1.243(16) .
C6 C7 1.51(2) .
C7 H7A 0.9600 .
C7 H7B 0.9600 .
C7 H7C 0.9600 .
C25 O24 1.438(15) .
C25 H25A 0.9700 .
C25 H25B 0.9700 .
O24 C26 1.24(2) .
C26 O25 1.244(16) .
C26 C26 1.37(5) 5
C26 C27 1.51(2) .
C26 C27 1.86(4) 5
C27 H27A 0.9600 .
C27 H27B 0.9600 .
C27 H27C 0.9600 .
O25 C26 1.244(16) 5

loop_
_geom_torsion_atom_site_label_1
_geom_torsion_atom_site_label_2
_geom_torsion_atom_site_label_3
_geom_torsion_atom_site_label_4
_geom_torsion
_geom_torsion_site_symmetry_1
_geom_torsion_site_symmetry_4
O2 P1 O1 C24 -51.4(9) . .
O3 P1 O1 C24 71.9(8) . .
C1 P1 O1 C24 178.0(7) . .
O2 P1 O3 C4 178.7(7) . .
O1 P1 O3 C4 51.0(8) . .
C1 P1 O3 C4 -53.6(8) . .
C22 O8 C1 C2 116.3(10) . .
C22 O8 C1 P1 -120.2(8) . .
O2 P1 C1 O8 49.0(7) . .
O1 P1 C1 O8 177.9(5) . .
O3 P1 C1 O8 -71.9(6) . .
O2 P1 C1 C2 167.5(5) . .
O1 P1 C1 C2 -63.6(6) . .
O3 P1 C1 C2 46.6(6) . .
C15 O7 C2 C3 138.4(9) . .
C15 O7 C2 C1 -97.2(9) . .
O8 C1 C2 O7 -53.6(8) . .
P1 C1 C2 O7 -171.6(5) . .
O8 C1 C2 C3 67.6(9) . .
P1 C1 C2 C3 -50.4(8) . .
C8 O6 C3 C2 108.2(8) . .
C8 O6 C3 C4 -131.5(8) . .
O7 C2 C3 O6 -66.6(8) . .
C1 C2 C3 O6 168.2(7) . .
O7 C2 C3 C4 179.1(7) . .
C1 C2 C3 C4 53.9(10) . .
P1 O3 C4 C3 61.8(10) . .
P1 O3 C4 C25 -146.7(12) . .
P1 O3 C4 C5 172.7(8) . .
O6 C3 C4 O3 -174.6(7) . .
C2 C3 C4 O3 -57.4(11) . .
O6 C3 C4 C25 40.1(19) . .
C2 C3 C4 C25 157.3(16) . .
O6 C3 C4 C5 76.8(10) . .
C2 C3 C4 C5 -166.1(9) . .
C3 O6 C8 C9 177.6(9) . .
O6 C8 C9 C10 109.0(10) . .
O6 C8 C9 C14 -71.3(11) . .
C14 C9 C10 C11 -3.7(15) . .
C8 C9 C10 C11 176.1(9) . .
C9 C10 C11 C12 0.6(16) . .
C10 C11 C12 C13 3.4(18) . .
C11 C12 C13 C14 -4.4(18) . .
C12 C13 C14 C9 1.2(16) . .
C10 C9 C14 C13 2.7(15) . .
C8 C9 C14 C13 -177.1(9) . .
C2 O7 C15 C16 -156.4(9) . .
O7 C15 C16 C21 163.5(10) . .
O7 C15 C16 C17 -20.4(16) . .
C21 C16 C17 C18 -4.4(17) . .
C15 C16 C17 C18 179.3(11) . .
C16 C17 C18 C19 3(2) . .
C17 C18 C19 C20 -3(2) . .
C18 C19 C20 C21 6(3) . .
C19 C20 C21 C16 -8(3) . .
C17 C16 C21 C20 7(2) . .
C15 C16 C21 C20 -176.8(14) . .
C1 O8 C22 O9 -1.7(19) . .
C1 O8 C22 C23 176.9(8) . .
O3 C4 C5 O4 -67.2(14) . .
C3 C4 C5 O4 47.4(15) . .
C25 C4 C5 O4 -178(3) . .
C4 C5 O4 C6 -170.8(13) . .
C5 O4 C6 O5 1(3) . .
C5 O4 C6 C7 -173.2(17) . .
O3 C4 C25 O24 65(3) . .
C3 C4 C25 O24 -150.7(19) . .
C5 C4 C25 O24 146(4) . .
C4 C25 O24 C26 179(2) . .
C25 O24 C26 O25 -177(2) . .
C25 O24 C26 C26 112(2) . 5
C25 O24 C26 C27 14(3) . .
C25 O24 C26 C27 89(2) . 5
O24 C26 O25 C26 -117(4) . 5
C27 C26 O25 C26 52(2) . 5
C27 C26 O25 C26 -33.9(14) 5 5
